data_1009028
loop_
_publ_author_name
'Klein, W M'
'Jansen, M'

_publ_section_title
;
Darstellung und Kristallstruktur von LithiumozonidAmmoniakat (1/5) (Li
O3) 5(N H3)
;
_journal_coden_ASTM ZNBSEN
_journal_name_full
;
Zeitschrift fuer Naturforschung, Teil B. Anorganische Chemie,
Organische Chemie (42,1987-)
;
_journal_page_first 1345
_journal_page_last 1349
_journal_volume 54
_journal_year 1999
_chemical_formula_structural '(Li O3) (N H3)5'
_chemical_formula_sum 'H15 Li N5 O3'
_chemical_name_systematic 'Lithiumozonide - ammonia(1/5)'
_space_group_IT_number 33
_symmetry_cell_setting orthorhombic
_symmetry_Int_Tables_number 33
_symmetry_space_group_name_Hall 'P -2n -2ac'
_symmetry_space_group_name_H-M 'P c 21 n'
_cell_angle_alpha 90
_cell_angle_beta 90
_cell_angle_gamma 90
_cell_formula_units_Z 4
_cell_length_a 12.319(5)
_cell_length_b 6.374(2)
_cell_length_c 11.048(4)
_cell_volume 867.5
_refine_ls_R_factor_all 0.0986
_cod_database_code 1009028

loop_
_symmetry_equiv_pos_as_xyz
x,y,z
-x,1/2+y,-z
1/2+x,1/2+y,1/2-z
1/2-x,y,1/2+z

loop_
_atom_site_aniso_label
_atom_site_aniso_U_11
_atom_site_aniso_U_12
_atom_site_aniso_U_13
_atom_site_aniso_U_22
_atom_site_aniso_U_23
_atom_site_aniso_U_33
O1 0.0381(14) 0.0079(12) 0.0010(14) 0.0374(15) -0.0095(15) 0.046(2)
O2 0.048(2) 0.005(2) 0.004(3) 0.107(4) -0.093(4) 0.146(5)
O3 0.069(2) 0.0053(15) 0.029(2) 0.0319(14) -0.001(2) 0.060(2)
Li1 0.026(2) 0.002(2) -0.003(2) 0.029(3) -0.001(3) 0.028(3)
N1 0.034(2) -0.0002(14) -0.005(2) 0.032(2) 0.001(2) 0.039(2)
N2 0.0227(14) -0.0020(13) -0.0003(12) 0.034(2) 0.0001(14) 0.0267(15)
N3 0.0240(14) 0.0003(15) -0.0002(13) 0.035(2) -0.004(2) 0.0292(14)
N4 0.0267(14) .0000(14) 0.0013(13) 0.035(2) 0.001(2) 0.028(2)
N5 0.030(2) 0.007(2) -0.002(2) 0.046(2) -0.011(2) 0.036(2)

loop_
_atom_site_label
_atom_site_type_symbol
_atom_site_symmetry_multiplicity
_atom_site_Wyckoff_symbol
_atom_site_fract_x
_atom_site_fract_y
_atom_site_fract_z
_atom_site_occupancy
_atom_site_attached_hydrogens
_atom_site_calc_flag
O1 O0- 4 a 0.0878(2) 0.6339(4) 0.9973(3) 1. 0 d
O2 O0- 4 a 0.0145(3) 0.7502(8) 1.0347(6) 1. 0 d
O3 O0- 4 a 0.0161(3) 0.9038(5) 1.1000(4) 1. 0 d
Li1 Li1+ 4 a -0.2076(4) 1.3671(8) 0.8687(6) 1. 0 d
N1 N3- 4 a -0.1982(3) 0.6914(5) 0.8663(4) 1. 0 d
H1 H1+ 4 a -0.2494(38) 0.7510(74) 0.8938(42) 1. 0 d
H2 H1+ 4 a -0.1878(54) 0.7493(123) 0.7943(67) 1. 0 d
H3 H1+ 4 a -0.1577(37) 0.7400(71) 0.9017(40) 1. 0 d
N2 N3- 4 a -0.2862(3) 1.2914(6) 1.0269(3) 1. 0 d
H4 H1+ 4 a -0.2337(32) 1.2896(66) 1.0759(39) 1. 0 d
H5 H1+ 4 a -0.3187(38) 1.1705(73) 1.0320(48) 1. 0 d
H6 H1+ 4 a -0.3416(37) 1.3711(70) 1.0447(43) 1. 0 d
N3 N3- 4 a -0.2731(3) 1.2645(7) 0.7079(3) 1. 0 d
H7 H1+ 4 a -0.2157(44) 1.2655(100) 0.6390(52) 1. 0 d
H8 H1+ 4 a -0.3140(58) 1.3197(114) 0.6764(63) 1. 0 d
H9 H1+ 4 a -0.2927(42) 1.1337(97) 0.7025(56) 1. 0 d
N4 N3- 4 a -0.0511(3) 1.2474(7) 0.8787(3) 1. 0 d
H10 H1+ 4 a -0.0305(28) 1.2195(58) 0.8084(37) 1. 0 d
H11 H1+ 4 a -0.0368(40) 1.1477(75) 0.9141(47) 1. 0 d
H12 H1+ 4 a -0.0031(40) 1.3383(87) 0.8914(51) 1. 0 d
N5 N3- 4 a -0.0746(3) 1.3220(7) 1.2058(4) 1. 0 d
H13 H1+ 4 a -0.0569(33) 1.2021(70) 1.1782(40) 1. 0 d
H14 H1+ 4 a -0.0601(41) 1.3240(79) 1.2905(52) 1. 0 d
H15 H1+ 4 a -0.0313(61) 1.3928(106) 1.1768(68) 1. 0 d

loop_
_atom_type_symbol
_atom_type_oxidation_number
O0- -0.330
Li1+ 1.000
N3- -3.000
H1+ 1.000
